data_7159811
loop_
_publ_author_name
'Yamaguchi, Ayuta'
'Obiya, Naoki'
'Arichi, Norihito'
'Oishi, Shinya'
'Ohno, Hiroaki'
'Inuki, Shinsuke'

_publ_section_title
;
 Synthesis of labionin and avionin precursors <i>via</i> a
 nitrogen-centred-radical-triggered 1,5-HAT reaction of Tris derivatives.
;
_journal_issue 10
_journal_name_full 'Organic &amp; biomolecular chemistry'
_journal_page_first 2049
_journal_page_last 2055
_journal_paper_doi 10.1039/d3ob02037a
_journal_volume 22
_journal_year 2024
_chemical_formula_moiety 'C21 H32 N2 O7 S'
_chemical_formula_sum 'C21 H32 N2 O7 S'
_chemical_formula_weight 456.54
_space_group_crystal_system monoclinic
_space_group_IT_number 14
_space_group_name_Hall '-P 2ybc'
_space_group_name_H-M_alt 'P 1 21/c 1'
_atom_sites_solution_hydrogens geom
_atom_sites_solution_primary dual
_audit_creation_date 2022-12-28
_audit_creation_method
;
Olex2 1.3-ac4
(compiled 2020.11.27 svn.r5f609507 for Rigaku Oxford Diffraction, GUI svn.r6214)
;
_audit_update_record
;
2023-12-13 deposited with the CCDC.	2024-01-19 downloaded from the CCDC.
;
_cell_angle_alpha 90
_cell_angle_beta 99.809(2)
_cell_angle_gamma 90
_cell_formula_units_Z 4
_cell_length_a 10.5663(2)
_cell_length_b 16.3098(3)
_cell_length_c 13.8053(2)
_cell_measurement_reflns_used 16919
_cell_measurement_temperature 93
_cell_measurement_theta_max 71.8810
_cell_measurement_theta_min 4.2320
_cell_volume 2344.35(7)
_computing_cell_refinement 'CrysAlisPro 1.171.41.122a (Rigaku OD, 2021)'
_computing_data_collection 'CrysAlisPro 1.171.41.122a (Rigaku OD, 2021)'
_computing_data_reduction 'CrysAlisPro 1.171.41.122a (Rigaku OD, 2021)'
_computing_molecular_graphics 'Olex2 1.3-ac4 (Dolomanov et al., 2009)'
_computing_publication_material 'Olex2 1.3-ac4 (Dolomanov et al., 2009)'
_computing_structure_refinement 'SHELXL 2018/3 (Sheldrick, 2015)'
_computing_structure_solution 'SHELXT 2018/2 (Sheldrick, 2018)'
_diffrn_ambient_temperature 93
_diffrn_detector 'Hybrid Pixel Array Detector'
_diffrn_detector_area_resol_mean 5.8140
_diffrn_measured_fraction_theta_full 1.000
_diffrn_measured_fraction_theta_max 0.992
_diffrn_measurement_details
;
List of Runs (angles in degrees, time in seconds):

  # Type    Start    End  Width  t~exp~   \w     \q     \k     \f   Frames
#--------------------------------------------------------------------------
  1  \w    -84.00  94.00   0.50    0.50    --    5.00  20.00   0.00  356
  2  \w    -84.00 -26.00   0.50    0.50    --    5.00  50.00 150.00  116
  3  \w    -84.00 -38.00   0.50    0.50    --    5.00  60.00  30.00   92
  4  \w   -136.00  43.00   0.50    0.50    --  -46.80  43.00  -5.62  358
  5  \w      9.00  43.00   0.50    0.50    --  -46.80  45.00  33.77   68
  6  \w   -136.00 -37.00   0.50    0.50    --  -46.80  60.00 150.00  198
  7  \w   -187.00  -8.00   0.50    0.50    --  -97.40  40.00  84.40  358
  8  \w   -187.00  -8.00   0.50    0.50    --  -97.40  44.00 104.34  358
  9  \w   -187.00 -37.00   0.50    0.50    --  -97.40  59.00  51.98  300
 10  \w   -187.00  -8.00   0.50    0.50    --  -97.40  12.00  -4.65  358
 11  \w   -187.00  -8.00   0.50    0.50    --  -97.40  43.00  58.66  358
 12  \w    -45.00  -8.00   0.50    0.50    --  -97.40  40.00  69.10   74
 13  \w   -115.00 -39.00   0.50    0.50    --  -97.40  60.00  63.94  152
 14  \w   -185.00 -88.00   0.50    0.50    --  -97.40  49.00  -8.64  194
 15  \w   -187.00 -43.00   0.50    0.50    --  -97.40  59.00 116.40  288
 16  \w   -183.00 -62.00   0.50    0.50    --  -97.40  60.00  -8.79  242
 17  \w   -177.00 -95.00   0.50    0.50    --  -97.40   0.00   0.00  164
 18  \w   -117.00  -9.00   0.50    0.50    --  -97.40  45.00  24.57  216
 19  \w   -186.00-161.00   0.50    0.50    --  -97.40  40.00   0.00   50
 20  \w    -84.00 -19.00   0.50    0.50    --  -97.40  40.00   0.00  130
 21  \w    -36.00 -10.00   0.50    0.50    --  -97.40  44.00  97.79   52
 22  \w    -37.00  -8.00   0.50    0.50    --  -97.40  40.00  60.00   58
 23  \w   -181.00-154.00   0.50    0.50    --  -97.40  60.00  49.96   54
 24  \w   -166.00-119.00   0.50    0.50    --  -97.40  60.00  63.94   94
;
_diffrn_measurement_device 'four-circle diffractometer'
_diffrn_measurement_device_type 'XtaLAB AFC11 (RCD3): quarter-chi single'
_diffrn_measurement_method '\w scans'
_diffrn_orient_matrix_type 'CrysAlisPro convention (1999,Acta A55,543-557)'
_diffrn_orient_matrix_UB_11 -0.1017569000
_diffrn_orient_matrix_UB_12 -0.0446278000
_diffrn_orient_matrix_UB_13 -0.0748398000
_diffrn_orient_matrix_UB_21 -0.0831502000
_diffrn_orient_matrix_UB_22 0.0780756000
_diffrn_orient_matrix_UB_23 -0.0117539000
_diffrn_orient_matrix_UB_31 0.0681227000
_diffrn_orient_matrix_UB_32 0.0288074000
_diffrn_orient_matrix_UB_33 -0.0841648000
_diffrn_radiation_monochromator mirror
_diffrn_radiation_probe x-ray
_diffrn_radiation_type 'Cu K\a'
_diffrn_radiation_wavelength 1.54184
_diffrn_reflns_av_R_equivalents 0.0530
_diffrn_reflns_av_unetI/netI 0.0296
_diffrn_reflns_Laue_measured_fraction_full 1.000
_diffrn_reflns_Laue_measured_fraction_max 0.992
_diffrn_reflns_limit_h_max 12
_diffrn_reflns_limit_h_min -13
_diffrn_reflns_limit_k_max 19
_diffrn_reflns_limit_k_min -19
_diffrn_reflns_limit_l_max 15
_diffrn_reflns_limit_l_min -17
_diffrn_reflns_number 34519
_diffrn_reflns_point_group_measured_fraction_full 1.000
_diffrn_reflns_point_group_measured_fraction_max 0.992
_diffrn_reflns_theta_full 67.684
_diffrn_reflns_theta_max 72.169
_diffrn_reflns_theta_min 4.232
_diffrn_source 'Rotating-anode X-ray tube'
_diffrn_source_type 'Rigaku (Cu) X-ray Source'
_exptl_absorpt_coefficient_mu 1.596
_exptl_absorpt_correction_T_max 1.00000
_exptl_absorpt_correction_T_min 0.64457
_exptl_absorpt_correction_type multi-scan
_exptl_absorpt_process_details
;
CrysAlisPro 1.171.41.122a (Rigaku Oxford Diffraction, 2021)
Empirical absorption correction using spherical harmonics,
implemented in SCALE3 ABSPACK scaling algorithm.
;
_exptl_crystal_colour colourless
_exptl_crystal_colour_primary colourless
_exptl_crystal_density_diffrn 1.294
_exptl_crystal_description block
_exptl_crystal_F_000 976
_exptl_crystal_size_max 0.1
_exptl_crystal_size_mid 0.1
_exptl_crystal_size_min 0.1
_refine_diff_density_max 0.393
_refine_diff_density_min -0.473
_refine_diff_density_rms 0.047
_refine_ls_extinction_method none
_refine_ls_goodness_of_fit_ref 1.056
_refine_ls_hydrogen_treatment constr
_refine_ls_matrix_type full
_refine_ls_number_parameters 287
_refine_ls_number_reflns 4575
_refine_ls_number_restraints 0
_refine_ls_restrained_S_all 1.056
_refine_ls_R_factor_all 0.0411
_refine_ls_R_factor_gt 0.0371
_refine_ls_shift/su_max 0.003
_refine_ls_shift/su_mean 0.000
_refine_ls_structure_factor_coef Fsqd
_refine_ls_weighting_details 'w=1/[\s^2^(Fo^2^)+(0.0536P)^2^+0.9205P] where P=(Fo^2^+2Fc^2^)/3'
_refine_ls_weighting_scheme calc
_refine_ls_wR_factor_gt 0.1008
_refine_ls_wR_factor_ref 0.1037
_reflns_Friedel_coverage 0.000
_reflns_number_gt 4090
_reflns_number_total 4575
_reflns_threshold_expression 'I > 2\s(I)'
_cod_data_source_file d3ob02037a2.cif
_cod_data_source_block exp_235_auto
_cod_depositor_comments 'Adding full bibliography for 7159810--7159811.cif.'
_cod_database_code 7159811
_shelx_shelxl_version_number 2018/3
_chemical_oxdiff_formula C21H32N2O7S
_shelx_space_group_comment
;
The symmetry employed for this shelxl refinement is uniquely defined
by the following loop, which should always be used as a source of
symmetry information in preference to the above space-group names.
They are only intended as comments.
;
_shelx_estimated_absorpt_t_max 0.857
_shelx_estimated_absorpt_t_min 0.857
_reflns_odcompleteness_completeness 100.00
_reflns_odcompleteness_iscentric 1
_reflns_odcompleteness_theta 66.97
_olex2_refinement_description
;
1. Fixed Uiso
 At 1.2 times of:
  All C(H) groups, All C(H,H) groups, All N(H) groups
 At 1.5 times of:
  All C(H,H,H) groups, All O(H) groups
2.a Ternary CH refined with riding coordinates:
 C00B(H00B), C00F(H00F)
2.b Secondary CH2 refined with riding coordinates:
 C00C(H00C,H00D), C00N(H00H,H00I), C00O(H00J,H00K)
2.c Aromatic/amide H refined with riding coordinates:
 N00A(H00A), C00E(H00E), C00G(H00G), C00L(H00L), C00M(H00M)
2.d Idealised Me refined as rotating group:
 C00P(H00N,H00O,H00P), C00Q(H00Q,H00R,H00S), C00R(H00T,H00U,H00V), C00T(H00W,
 H00X,H00Y), C00U(H00Z,H,HA), C00V(H00,HB,HC)
2.e Idealised tetrahedral OH refined as rotating group:
 O003(H003)
;
_olex2_submission_special_instructions 'No special instructions were received'
_oxdiff_exptl_absorpt_empirical_details
;
Empirical correction (ABSPACK) includes:
- Absorption correction using spherical harmonics
- Frame scaling
;
_oxdiff_exptl_absorpt_empirical_full_max 1.504
_oxdiff_exptl_absorpt_empirical_full_min 0.727

loop_
_space_group_symop_operation_xyz
'x, y, z'
'-x, y+1/2, -z+1/2'
'-x, -y, -z'
'x, -y-1/2, z-1/2'

loop_
_atom_site_label
_atom_site_type_symbol
_atom_site_fract_x
_atom_site_fract_y
_atom_site_fract_z
_atom_site_U_iso_or_equiv
_atom_site_adp_type
_atom_site_occupancy
_atom_site_site_symmetry_order
_atom_site_calc_flag
_atom_site_refinement_flags_posn
_atom_site_refinement_flags_adp
_atom_site_refinement_flags_occupancy
_atom_site_disorder_assembly
_atom_site_disorder_group
S001 S 0.66017(3) 0.35740(2) 0.49476(2) 0.02614(11) Uani 1 1 d . . . . .
O002 O 0.58627(10) 0.39659(6) 0.69672(7) 0.0261(2) Uani 1 1 d . . . . .
O003 O 0.56887(10) 0.11799(6) 0.54190(7) 0.0288(2) Uani 1 1 d . . . . .
H003 H 0.540384 0.126042 0.482059 0.043 Uiso 1 1 calc R U . . .
O004 O 0.51491(11) 0.35503(6) 0.83912(7) 0.0287(2) Uani 1 1 d . . . . .
O005 O 0.24684(10) 0.16569(7) 0.52351(8) 0.0321(3) Uani 1 1 d . . . . .
O006 O 0.55408(10) 0.40534(7) 0.44661(8) 0.0339(3) Uani 1 1 d . . . . .
O007 O 0.72562(11) 0.30219(7) 0.43939(7) 0.0332(3) Uani 1 1 d . . . . .
O008 O 0.21834(11) 0.28381(7) 0.60723(9) 0.0355(3) Uani 1 1 d . . . . .
N009 N 0.60342(11) 0.30033(7) 0.57464(8) 0.0236(3) Uani 1 1 d . . . . .
N00A N 0.40064(12) 0.20459(7) 0.64134(9) 0.0263(3) Uani 1 1 d . . . . .
H00A H 0.425730 0.153300 0.638784 0.032 Uiso 1 1 calc R U . . .
C00B C 0.68490(14) 0.23467(9) 0.62923(10) 0.0264(3) Uani 1 1 d . . . . .
H00B H 0.774050 0.256116 0.650038 0.032 Uiso 1 1 calc R U . . .
C00C C 0.62222(14) 0.22206(9) 0.72064(10) 0.0267(3) Uani 1 1 d . . . . .
H00C H 0.674732 0.247992 0.778828 0.032 Uiso 1 1 calc R U . . .
H00D H 0.613955 0.162859 0.734103 0.032 Uiso 1 1 calc R U . . .
C00D C 0.48916(14) 0.26240(9) 0.69804(10) 0.0248(3) Uani 1 1 d . . . . .
C00E C 0.90562(15) 0.39741(10) 0.57505(11) 0.0291(3) Uani 1 1 d . . . . .
H00E H 0.927241 0.344002 0.555786 0.035 Uiso 1 1 calc R U . . .
C00F C 0.51691(14) 0.33573(9) 0.63507(10) 0.0242(3) Uani 1 1 d . . . . .
H00F H 0.436964 0.358227 0.594562 0.029 Uiso 1 1 calc R U . . .
C00G C 0.74595(15) 0.50199(10) 0.58340(11) 0.0296(3) Uani 1 1 d . . . . .
H00G H 0.659304 0.520141 0.569850 0.036 Uiso 1 1 calc R U . . .
C00H C 0.77880(14) 0.42402(9) 0.55586(10) 0.0259(3) Uani 1 1 d . . . . .
C00I C 0.96961(15) 0.52749(10) 0.65116(10) 0.0292(3) Uani 1 1 d . . . . .
C00J C 0.52754(15) 0.42381(9) 0.77667(11) 0.0284(3) Uani 1 1 d . . . . .
C00K C 0.28215(14) 0.22453(9) 0.59223(11) 0.0281(3) Uani 1 1 d . . . . .
C00L C 0.84183(15) 0.55287(10) 0.63101(11) 0.0311(3) Uani 1 1 d . . . . .
H00L H 0.820018 0.606223 0.650341 0.037 Uiso 1 1 calc R U . . .
C00M C 1.00030(15) 0.44924(10) 0.62242(11) 0.0311(3) Uani 1 1 d . . . . .
H00M H 1.087005 0.431157 0.635404 0.037 Uiso 1 1 calc R U . . .
C00N C 0.43940(15) 0.28917(9) 0.79084(10) 0.0286(3) Uani 1 1 d . . . . .
H00H H 0.348869 0.307038 0.773101 0.034 Uiso 1 1 calc R U . . .
H00I H 0.442271 0.242044 0.836358 0.034 Uiso 1 1 calc R U . . .
C00O C 0.69006(15) 0.15725(9) 0.56780(11) 0.0290(3) Uani 1 1 d . . . . .
H00J H 0.722772 0.171766 0.506950 0.035 Uiso 1 1 calc R U . . .
H00K H 0.751502 0.118201 0.605267 0.035 Uiso 1 1 calc R U . . .
C00P C 1.07382(16) 0.58366(11) 0.70152(12) 0.0357(4) Uani 1 1 d . . . . .
H00N H 1.117281 0.609578 0.652164 0.054 Uiso 1 1 calc R U . . .
H00O H 1.136172 0.551844 0.747268 0.054 Uiso 1 1 calc R U . . .
H00P H 1.035742 0.626057 0.737849 0.054 Uiso 1 1 calc R U . . .
C00Q C 0.62494(17) 0.48030(10) 0.83549(12) 0.0362(4) Uani 1 1 d . . . . .
H00Q H 0.705706 0.450602 0.855923 0.054 Uiso 1 1 calc R U . . .
H00R H 0.592239 0.499527 0.893794 0.054 Uiso 1 1 calc R U . . .
H00S H 0.640058 0.527411 0.794902 0.054 Uiso 1 1 calc R U . . .
C00R C 0.39945(17) 0.46535(10) 0.74209(12) 0.0350(4) Uani 1 1 d . . . . .
H00T H 0.411284 0.511140 0.698552 0.052 Uiso 1 1 calc R U . . .
H00U H 0.365152 0.486013 0.799055 0.052 Uiso 1 1 calc R U . . .
H00V H 0.339106 0.425740 0.706320 0.052 Uiso 1 1 calc R U . . .
C00S C 0.11268(15) 0.15608(10) 0.47578(12) 0.0327(3) Uani 1 1 d . . . . .
C00T C 0.11870(17) 0.07858(11) 0.41521(14) 0.0418(4) Uani 1 1 d . . . . .
H00W H 0.178178 0.087026 0.368858 0.063 Uiso 1 1 calc R U . . .
H00X H 0.032956 0.066086 0.378734 0.063 Uiso 1 1 calc R U . . .
H00Y H 0.148828 0.032765 0.459044 0.063 Uiso 1 1 calc R U . . .
C00U C 0.06997(19) 0.22847(11) 0.40943(14) 0.0440(4) Uani 1 1 d . . . . .
H00Z H 0.074362 0.278643 0.448917 0.066 Uiso 1 1 calc R U . . .
H H -0.018562 0.219763 0.376075 0.066 Uiso 1 1 calc R U . . .
HA H 0.126469 0.233817 0.360375 0.066 Uiso 1 1 calc R U . . .
C00V C 0.02952(18) 0.14316(12) 0.55358(16) 0.0463(5) Uani 1 1 d . . . . .
H00 H 0.066140 0.099298 0.598249 0.069 Uiso 1 1 calc R U . . .
HB H -0.057434 0.127818 0.521998 0.069 Uiso 1 1 calc R U . . .
HC H 0.026017 0.193999 0.590873 0.069 Uiso 1 1 calc R U . . .

loop_
_atom_site_aniso_label
_atom_site_aniso_U_11
_atom_site_aniso_U_22
_atom_site_aniso_U_33
_atom_site_aniso_U_23
_atom_site_aniso_U_13
_atom_site_aniso_U_12
S001 0.0297(2) 0.0319(2) 0.01587(18) 0.00214(13) 0.00117(13) -0.00462(14)
O002 0.0342(5) 0.0248(5) 0.0202(5) -0.0018(4) 0.0072(4) -0.0036(4)
O003 0.0353(6) 0.0297(6) 0.0212(5) -0.0004(4) 0.0042(4) 0.0017(4)
O004 0.0422(6) 0.0238(5) 0.0207(5) 0.0006(4) 0.0068(4) -0.0029(4)
O005 0.0267(5) 0.0319(6) 0.0372(6) -0.0095(5) 0.0037(4) -0.0009(4)
O006 0.0337(6) 0.0402(6) 0.0249(5) 0.0117(5) -0.0035(4) -0.0042(5)
O007 0.0396(6) 0.0413(6) 0.0201(5) -0.0058(4) 0.0091(4) -0.0084(5)
O008 0.0340(6) 0.0312(6) 0.0414(6) -0.0068(5) 0.0066(5) 0.0041(5)
N009 0.0271(6) 0.0260(6) 0.0177(5) 0.0016(5) 0.0033(5) 0.0011(5)
N00A 0.0310(6) 0.0214(6) 0.0267(6) -0.0008(5) 0.0055(5) -0.0005(5)
C00B 0.0271(7) 0.0307(8) 0.0199(7) 0.0028(6) 0.0002(5) 0.0027(6)
C00C 0.0346(8) 0.0264(7) 0.0183(7) 0.0024(5) 0.0023(6) 0.0023(6)
C00D 0.0310(7) 0.0240(7) 0.0196(7) 0.0009(5) 0.0046(5) -0.0011(6)
C00E 0.0316(8) 0.0320(8) 0.0240(7) -0.0017(6) 0.0055(6) 0.0002(6)
C00F 0.0285(7) 0.0238(7) 0.0199(7) -0.0005(5) 0.0032(5) -0.0004(6)
C00G 0.0287(7) 0.0301(8) 0.0300(7) 0.0050(6) 0.0047(6) -0.0001(6)
C00H 0.0283(7) 0.0308(8) 0.0185(6) 0.0020(5) 0.0037(5) -0.0034(6)
C00I 0.0324(8) 0.0343(8) 0.0206(7) 0.0028(6) 0.0033(6) -0.0062(6)
C00J 0.0409(9) 0.0242(7) 0.0217(7) 0.0019(6) 0.0101(6) -0.0010(6)
C00K 0.0299(7) 0.0266(7) 0.0290(7) -0.0023(6) 0.0086(6) -0.0028(6)
C00L 0.0353(8) 0.0270(8) 0.0318(8) 0.0005(6) 0.0078(6) -0.0030(6)
C00M 0.0271(7) 0.0387(9) 0.0267(7) 0.0005(6) 0.0019(6) -0.0001(6)
C00N 0.0388(8) 0.0252(7) 0.0231(7) -0.0010(6) 0.0088(6) -0.0029(6)
C00O 0.0302(8) 0.0322(8) 0.0240(7) 0.0010(6) 0.0034(6) 0.0055(6)
C00P 0.0367(9) 0.0398(9) 0.0288(8) -0.0010(7) 0.0007(7) -0.0089(7)
C00Q 0.0521(10) 0.0295(8) 0.0281(8) -0.0045(6) 0.0104(7) -0.0076(7)
C00R 0.0457(9) 0.0298(8) 0.0317(8) 0.0043(6) 0.0134(7) 0.0062(7)
C00S 0.0264(8) 0.0314(8) 0.0393(9) -0.0025(7) 0.0024(6) -0.0025(6)
C00T 0.0376(9) 0.0371(9) 0.0478(10) -0.0096(8) -0.0005(8) -0.0044(7)
C00U 0.0489(10) 0.0388(10) 0.0417(10) 0.0011(8) -0.0001(8) 0.0039(8)
C00V 0.0370(10) 0.0452(11) 0.0597(12) -0.0010(9) 0.0169(8) -0.0065(8)

loop_
_atom_type_symbol
_atom_type_description
_atom_type_scat_dispersion_real
_atom_type_scat_dispersion_imag
_atom_type_scat_source
C C 0.0181 0.0091 'International Tables Vol C Tables 4.2.6.8 and 6.1.1.4'
H H 0.0000 0.0000 'International Tables Vol C Tables 4.2.6.8 and 6.1.1.4'
N N 0.0311 0.0180 'International Tables Vol C Tables 4.2.6.8 and 6.1.1.4'
O O 0.0492 0.0322 'International Tables Vol C Tables 4.2.6.8 and 6.1.1.4'
S S 0.3331 0.5567 'International Tables Vol C Tables 4.2.6.8 and 6.1.1.4'

loop_
_geom_angle_atom_site_label_1
_geom_angle_atom_site_label_2
_geom_angle_atom_site_label_3
_geom_angle
_geom_angle_site_symmetry_1
_geom_angle_site_symmetry_3
_geom_angle_publ_flag
O006 S001 N009 106.01(6) . . ?
O006 S001 C00H 108.78(7) . . ?
O007 S001 O006 120.37(7) . . ?
O007 S001 N009 105.55(6) . . ?
O007 S001 C00H 105.92(7) . . ?
N009 S001 C00H 109.96(6) . . ?
C00F O002 C00J 115.55(11) . . ?
C00N O004 C00J 114.08(11) . . ?
C00K O005 C00S 121.31(12) . . ?
C00B N009 S001 120.16(10) . . ?
C00F N009 S001 119.92(10) . . ?
C00F N009 C00B 111.03(11) . . ?
C00K N00A C00D 124.44(12) . . ?
N009 C00B C00C 102.60(11) . . ?
N009 C00B C00O 112.61(11) . . ?
C00O C00B C00C 114.00(13) . . ?
C00B C00C C00D 106.49(11) . . ?
N00A C00D C00C 108.26(12) . . ?
N00A C00D C00F 111.50(11) . . ?
N00A C00D C00N 110.71(12) . . ?
C00C C00D C00F 101.08(11) . . ?
C00N C00D C00C 112.69(12) . . ?
C00N C00D C00F 112.21(12) . . ?
C00M C00E C00H 119.64(14) . . ?
O002 C00F N009 107.98(11) . . ?
O002 C00F C00D 109.42(11) . . ?
N009 C00F C00D 102.37(11) . . ?
C00L C00G C00H 118.80(14) . . ?
C00E C00H S001 118.87(12) . . ?
C00G C00H S001 120.37(12) . . ?
C00G C00H C00E 120.76(14) . . ?
C00L C00I C00P 121.19(15) . . ?
C00M C00I C00L 118.71(14) . . ?
C00M C00I C00P 120.09(14) . . ?
O002 C00J O004 108.61(11) . . ?
O002 C00J C00Q 105.03(12) . . ?
O002 C00J C00R 112.22(12) . . ?
O004 C00J C00Q 106.17(12) . . ?
O004 C00J C00R 111.66(13) . . ?
C00Q C00J C00R 112.74(13) . . ?
O005 C00K N00A 107.46(12) . . ?
O008 C00K O005 125.95(14) . . ?
O008 C00K N00A 126.59(14) . . ?
C00G C00L C00I 121.45(15) . . ?
C00E C00M C00I 120.64(14) . . ?
O004 C00N C00D 111.11(12) . . ?
O003 C00O C00B 113.34(12) . . ?
O005 C00S C00T 102.00(12) . . ?
O005 C00S C00U 110.73(13) . . ?
O005 C00S C00V 109.25(14) . . ?
C00U C00S C00T 110.53(15) . . ?
C00V C00S C00T 110.96(15) . . ?
C00V C00S C00U 112.85(15) . . ?

loop_
_geom_bond_atom_site_label_1
_geom_bond_atom_site_label_2
_geom_bond_distance
_geom_bond_site_symmetry_2
_geom_bond_publ_flag
S001 O006 1.4338(11) . ?
S001 O007 1.4329(11) . ?
S001 N009 1.6333(12) . ?
S001 C00H 1.7615(15) . ?
O002 C00F 1.4262(17) . ?
O002 C00J 1.4261(18) . ?
O003 C00O 1.4219(18) . ?
O004 C00J 1.4347(17) . ?
O004 C00N 1.4330(18) . ?
O005 C00K 1.3563(18) . ?
O005 C00S 1.4663(18) . ?
O008 C00K 1.2165(19) . ?
N009 C00B 1.4949(18) . ?
N009 C00F 1.4576(18) . ?
N00A C00D 1.4585(18) . ?
N00A C00K 1.358(2) . ?
C00B C00C 1.536(2) . ?
C00B C00O 1.527(2) . ?
C00C C00D 1.535(2) . ?
C00D C00F 1.5358(19) . ?
C00D C00N 1.5291(19) . ?
C00E C00H 1.390(2) . ?
C00E C00M 1.386(2) . ?
C00G C00H 1.388(2) . ?
C00G C00L 1.386(2) . ?
C00I C00L 1.394(2) . ?
C00I C00M 1.391(2) . ?
C00I C00P 1.508(2) . ?
C00J C00Q 1.511(2) . ?
C00J C00R 1.516(2) . ?
C00S C00T 1.523(2) . ?
C00S C00U 1.515(2) . ?
C00S C00V 1.514(2) . ?
